data_4331552
loop_
_publ_author_name
'Childress, Montana V.'
'Millar, David'
'Alam, Todd M.'
'Kreisel, Kevin A.'
'Yap, Glenn P. A.'
'Zakharov, Lev N.'
'Golen, James A.'
'Rheingold, Arnold L.'
'Doerrer, Linda H.'

_publ_section_title
;
 Thallophilic Interactions in Aryloxide Compounds:&#x00A0; the
 {Tl2(\m2-OAr)4} Structural Motif in (TlOAr)4and Tl2Cu(OAr)4Compounds
;
_journal_issue 10
_journal_name_full 'Inorganic Chemistry'
_journal_page_first 3864
_journal_page_last 3877
_journal_paper_doi 10.1021/ic050955o
_journal_volume 45
_journal_year 2006
_chemical_formula_sum 'C6 F5 O Tl'
_chemical_formula_weight 387.43
_chemical_name_systematic
; 
 ? 
;
_space_group_IT_number 2
_symmetry_cell_setting triclinic
_symmetry_space_group_name_Hall '-P 1'
_symmetry_space_group_name_H-M 'P -1'
_atom_sites_solution_hydrogens geom
_atom_sites_solution_primary direct
_atom_sites_solution_secondary difmap
_audit_creation_method SHELXL-97
_cell_angle_alpha 107.052(3)
_cell_angle_beta 101.884(3)
_cell_angle_gamma 90.844(3)
_cell_formula_units_Z 2
_cell_length_a 4.1823(7)
_cell_length_b 9.2088(15)
_cell_length_c 9.7104(16)
_cell_measurement_reflns_used 2167
_cell_measurement_temperature 213(2)
_cell_measurement_theta_max 28.37
_cell_measurement_theta_min 2.70
_cell_volume 348.75(10)
_computing_cell_refinement 'Bruker SMART'
_computing_data_collection 'Bruker SMART'
_computing_data_reduction 'Bruker SAINT'
_computing_molecular_graphics 'Bruker SHELXTL'
_computing_publication_material 'Bruker SHELXTL'
_computing_structure_refinement 'SHELXL-97 (Sheldrick, 1997)'
_computing_structure_solution 'SHELXS-97 (Sheldrick, 1990)'
_diffrn_ambient_temperature 213(2)
_diffrn_measured_fraction_theta_full 0.905
_diffrn_measured_fraction_theta_max 0.905
_diffrn_measurement_device_type 'CCD area detector'
_diffrn_measurement_method 'phi and omega scans'
_diffrn_radiation_monochromator graphite
_diffrn_radiation_source 'fine-focus sealed tube'
_diffrn_radiation_type MoK\a
_diffrn_radiation_wavelength 0.71073
_diffrn_reflns_av_R_equivalents 0.0290
_diffrn_reflns_av_sigmaI/netI 0.0470
_diffrn_reflns_limit_h_max 5
_diffrn_reflns_limit_h_min -5
_diffrn_reflns_limit_k_max 11
_diffrn_reflns_limit_k_min -11
_diffrn_reflns_limit_l_max 12
_diffrn_reflns_limit_l_min -12
_diffrn_reflns_number 2491
_diffrn_reflns_theta_full 28.37
_diffrn_reflns_theta_max 28.37
_diffrn_reflns_theta_min 2.25
_exptl_absorpt_coefficient_mu 23.202
_exptl_absorpt_correction_T_max 1.000
_exptl_absorpt_correction_T_min 0.461
_exptl_absorpt_correction_type multi-scan
_exptl_absorpt_process_details SADABS
_exptl_crystal_colour Colorless
_exptl_crystal_density_diffrn 3.689
_exptl_crystal_density_meas 0
_exptl_crystal_density_method 'not measured'
_exptl_crystal_description Block
_exptl_crystal_F_000 340
_exptl_crystal_size_max 0.15
_exptl_crystal_size_mid 0.10
_exptl_crystal_size_min 0.08
_refine_diff_density_max 2.865
_refine_diff_density_min -2.011
_refine_diff_density_rms 0.250
_refine_ls_extinction_method none
_refine_ls_goodness_of_fit_ref 0.995
_refine_ls_hydrogen_treatment mixed
_refine_ls_matrix_type full
_refine_ls_number_parameters 118
_refine_ls_number_reflns 1579
_refine_ls_number_restraints 0
_refine_ls_restrained_S_all 0.995
_refine_ls_R_factor_all 0.0329
_refine_ls_R_factor_gt 0.0310
_refine_ls_shift/su_max 0.001
_refine_ls_shift/su_mean 0.000
_refine_ls_structure_factor_coef Fsqd
_refine_ls_weighting_details 'calc w=1/[\s^2^(Fo^2^)+(0.0518P)^2^+0.0000P] where P=(Fo^2^+2Fc^2^)/3'
_refine_ls_weighting_scheme calc
_refine_ls_wR_factor_gt 0.0789
_refine_ls_wR_factor_ref 0.0797
_reflns_number_gt 1473
_reflns_number_total 1579
_reflns_threshold_expression >2sigma(I)
_cod_data_source_file ic050955osup1.cif
_cod_data_source_block Comound2b-doe29-TlOC6F5
_cod_depositor_comments
;
The following automatic conversions were performed:

'_symmetry_cell_setting' value 'Triclinic' changed to 'triclinic'
according to /home/saulius/struct/CIF-dictionaries/cif_core.dic
dictionary named 'cif_core.dic' version 2.4.2 from
2011-04-26.

'_exptl_absorpt_correction_type' value 'Multi-scan'
changed to 'multi-scan' according to
/home/saulius/struct/CIF-dictionaries/cif_core.dic dictionary named
'cif_core.dic' version 2.4.2 from 2011-04-26.

Automatic conversion script
Id: cif_fix_values 1891 2012-01-12 08:04:46Z andrius 
;
_cod_original_sg_symbol_H-M P-1
_cod_database_code 4331552

loop_
_symmetry_equiv_pos_as_xyz
'x, y, z'
'-x, -y, -z'

loop_
_atom_site_label
_atom_site_type_symbol
_atom_site_fract_x
_atom_site_fract_y
_atom_site_fract_z
_atom_site_U_iso_or_equiv
_atom_site_adp_type
_atom_site_occupancy
_atom_site_symmetry_multiplicity
_atom_site_calc_flag
Tl1 Tl 0.18924(6) 0.35422(3) 0.32777(3) 0.02640(12) Uani 1 1 d
O1 O 0.2827(12) 0.4530(6) 0.6154(6) 0.0286(11) Uani 1 1 d
F2 F -0.2413(11) 0.0039(5) 0.6357(6) 0.0369(11) Uani 1 1 d
F6 F 0.7061(10) 0.4677(5) 0.8777(5) 0.0325(10) Uani 1 1 d
F1 F -0.1928(10) 0.2130(5) 0.4992(5) 0.0324(10) Uani 1 1 d
F4 F 0.6490(12) 0.2578(6) 1.0144(5) 0.0426(12) Uani 1 1 d
F3 F 0.1796(13) 0.0215(6) 0.8939(6) 0.0486(14) Uani 1 1 d
C1 C 0.2605(16) 0.3493(8) 0.6823(8) 0.0219(13) Uani 1 1 d
C3 C -0.0040(17) 0.1188(8) 0.6953(8) 0.0256(14) Uani 1 1 d
C5 C 0.4396(18) 0.2471(9) 0.8865(8) 0.0297(16) Uani 1 1 d
C4 C 0.2073(18) 0.1275(9) 0.8262(9) 0.0309(16) Uani 1 1 d
C6 C 0.4668(15) 0.3549(8) 0.8162(8) 0.0234(13) Uani 1 1 d
C2 C 0.0230(15) 0.2263(8) 0.6264(8) 0.0236(14) Uani 1 1 d

loop_
_atom_site_aniso_label
_atom_site_aniso_U_11
_atom_site_aniso_U_22
_atom_site_aniso_U_33
_atom_site_aniso_U_23
_atom_site_aniso_U_13
_atom_site_aniso_U_12
Tl1 0.03064(17) 0.02491(18) 0.02129(18) 0.00541(12) 0.00290(11) 0.00092(11)
O1 0.037(3) 0.023(3) 0.027(3) 0.010(2) 0.004(2) 0.006(2)
F2 0.036(2) 0.030(2) 0.041(3) 0.006(2) 0.010(2) -0.0040(19)
F6 0.034(2) 0.033(2) 0.024(2) 0.0044(19) -0.0008(18) -0.0015(18)
F1 0.032(2) 0.037(3) 0.024(2) 0.010(2) -0.0037(17) -0.0004(18)
F4 0.048(3) 0.054(3) 0.025(2) 0.020(2) -0.006(2) 0.005(2)
F3 0.060(3) 0.047(3) 0.052(3) 0.036(3) 0.011(3) 0.004(2)
C1 0.026(3) 0.022(3) 0.019(3) 0.006(3) 0.008(3) 0.010(3)
C3 0.029(3) 0.020(3) 0.031(4) 0.007(3) 0.013(3) 0.004(3)
C5 0.034(3) 0.036(4) 0.022(4) 0.012(3) 0.006(3) 0.009(3)
C4 0.035(4) 0.030(4) 0.033(4) 0.014(3) 0.012(3) 0.007(3)
C6 0.022(3) 0.025(4) 0.022(3) 0.005(3) 0.005(3) 0.006(3)
C2 0.022(3) 0.031(4) 0.016(3) 0.004(3) 0.003(2) 0.005(3)

loop_
_atom_type_symbol
_atom_type_description
_atom_type_scat_dispersion_real
_atom_type_scat_dispersion_imag
_atom_type_scat_source
C C 0.0033 0.0016 'International Tables Vol C Tables 4.2.6.8 and 6.1.1.4'
O O 0.0106 0.0060 'International Tables Vol C Tables 4.2.6.8 and 6.1.1.4'
F F 0.0171 0.0103 'International Tables Vol C Tables 4.2.6.8 and 6.1.1.4'
Tl Tl -2.8358 9.6688 'International Tables Vol C Tables 4.2.6.8 and 6.1.1.4'

loop_
_geom_angle_atom_site_label_1
_geom_angle_atom_site_label_2
_geom_angle_atom_site_label_3
_geom_angle
_geom_angle_site_symmetry_1
_geom_angle_site_symmetry_3
O1 Tl1 O1 81.23(17) . 2_666
O1 Tl1 O1 74.50(16) . 2_566
O1 Tl1 O1 102.05(17) 2_666 2_566
C1 O1 Tl1 116.4(4) . .
C1 O1 Tl1 124.2(4) . 2_666
Tl1 O1 Tl1 98.77(17) . 2_666
C1 O1 Tl1 107.8(4) . 2_566
Tl1 O1 Tl1 105.50(16) . 2_566
Tl1 O1 Tl1 102.05(17) 2_666 2_566
O1 C1 C6 122.8(6) . .
O1 C1 C2 122.7(6) . .
C6 C1 C2 114.5(6) . .
F2 C3 C2 120.1(7) . .
F2 C3 C4 119.5(6) . .
C2 C3 C4 120.4(7) . .
C4 C5 F4 119.5(7) . .
C4 C5 C6 120.9(7) . .
F4 C5 C6 119.6(7) . .
C5 C4 F3 121.3(7) . .
C5 C4 C3 118.5(7) . .
F3 C4 C3 120.3(7) . .
F6 C6 C1 118.9(6) . .
F6 C6 C5 118.6(6) . .
C1 C6 C5 122.5(7) . .
F1 C2 C3 117.9(6) . .
F1 C2 C1 118.9(6) . .
C3 C2 C1 123.3(6) . .

loop_
_geom_bond_atom_site_label_1
_geom_bond_atom_site_label_2
_geom_bond_distance
_geom_bond_site_symmetry_2
Tl1 O1 2.613(5) .
Tl1 O1 2.672(5) 2_666
Tl1 O1 2.708(5) 2_566
O1 C1 1.315(8) .
O1 Tl1 2.672(5) 2_666
O1 Tl1 2.708(5) 2_566
F2 C3 1.346(8) .
F6 C6 1.341(8) .
F1 C2 1.343(7) .
F4 C5 1.341(8) .
F3 C4 1.343(8) .
C1 C6 1.391(9) .
C1 C2 1.396(10) .
C3 C2 1.362(10) .
C3 C4 1.371(10) .
C5 C4 1.363(11) .
C5 C6 1.375(10) .
